data_4300879
loop_
_publ_author_name
'Chen, Peter'
'Chisholm, Malcolm H.'
'Gallucci, Judith C.'
'Zhang, Xiangyang'
'Zhou, Zhiping'

_publ_section_title
;
 Binding of Propylene Oxide to Porphyrin- and Salen--M(III) Cations,
 Where M = Al, Ga, Cr, and Co
;
_journal_coden_ASTM INOCAJ
_journal_issue 8
_journal_name_full 'Inorganic Chemistry'
_journal_page_first 2588
_journal_page_last 2595
_journal_paper_doi 10.1021/ic048597x
_journal_volume 44
_journal_year 2005
_chemical_absolute_configuration ad
_chemical_formula_sum 'C40.5 H61 Al Cl N2 O3.5'
_chemical_formula_weight 694.34
_space_group_IT_number 1
_symmetry_cell_setting triclinic
_symmetry_space_group_name_Hall 'P 1'
_symmetry_space_group_name_H-M 'P 1'
_atom_sites_solution_hydrogens geom
_atom_sites_solution_primary direct
_atom_sites_solution_secondary difmap
_audit_creation_method SHELXL-97
_cell_angle_alpha 75.634(3)
_cell_angle_beta 63.234(3)
_cell_angle_gamma 89.519(3)
_cell_formula_units_Z 2
_cell_length_a 12.7762(10)
_cell_length_b 13.0956(10)
_cell_length_c 13.8554(10)
_cell_measurement_temperature 200(2)
_cell_volume 1990.7(3)
_computing_cell_refinement 'DENZO (Otwinowski & Minor, 1997)'
_computing_data_collection 'COLLECT (Nonius, 1999)'
_computing_data_reduction 'DENZO (Otwinowski & Minor, 1997)'
_computing_structure_refinement 'SHELXL-97 (Sheldrick, 1997)'
_computing_structure_solution 'SHELXS-97 (Sheldrick, 1997)'
_diffrn_ambient_temperature 200(2)
_diffrn_measured_fraction_theta_full 0.998
_diffrn_measured_fraction_theta_max 0.998
_diffrn_measurement_device_type 'Nonius Kappa CCD'
_diffrn_measurement_method 'phi and omega scans'
_diffrn_radiation_monochromator graphite
_diffrn_radiation_source 'fine-focus sealed tube'
_diffrn_radiation_type MoK\a
_diffrn_radiation_wavelength 0.71073
_diffrn_reflns_av_R_equivalents 0.036
_diffrn_reflns_limit_h_max 16
_diffrn_reflns_limit_h_min -16
_diffrn_reflns_limit_k_max 16
_diffrn_reflns_limit_k_min -16
_diffrn_reflns_limit_l_max 17
_diffrn_reflns_limit_l_min -17
_diffrn_reflns_number 54924
_diffrn_reflns_theta_full 27.46
_diffrn_reflns_theta_max 27.46
_diffrn_reflns_theta_min 1.71
_exptl_absorpt_coefficient_mu 0.157
_exptl_absorpt_correction_type none
_exptl_crystal_colour yellow
_exptl_crystal_density_diffrn 1.158
_exptl_crystal_density_method 'not measured'
_exptl_crystal_description chunk
_exptl_crystal_F_000 752
_exptl_crystal_size_max 0.42
_exptl_crystal_size_mid 0.31
_exptl_crystal_size_min 0.27
_refine_diff_density_max 0.588
_refine_diff_density_min -0.592
_refine_diff_density_rms 0.051
_refine_ls_abs_structure_details 'Flack H D (1983), Acta Cryst. A39, 876-881'
_refine_ls_abs_structure_Flack 0.01(6)
_refine_ls_extinction_method none
_refine_ls_goodness_of_fit_ref 1.029
_refine_ls_hydrogen_treatment mixed
_refine_ls_matrix_type full
_refine_ls_number_parameters 894
_refine_ls_number_reflns 17967
_refine_ls_number_restraints 3
_refine_ls_restrained_S_all 1.029
_refine_ls_R_factor_all 0.0768
_refine_ls_R_factor_gt 0.0572
_refine_ls_shift/su_max 0.094
_refine_ls_shift/su_mean 0.003
_refine_ls_structure_factor_coef Fsqd
_refine_ls_weighting_details 'calc w=1/[\s^2^(Fo^2^)+(0.0926P)^2^+0.4631P] where P=(Fo^2^+2Fc^2^)/3'
_refine_ls_weighting_scheme calc
_refine_ls_wR_factor_gt 0.1451
_refine_ls_wR_factor_ref 0.1569
_reflns_number_gt 14382
_reflns_number_total 17967
_reflns_threshold_expression >2sigma(I)
_cod_data_source_file ic048597xsi20041007_053504.cif
_cod_data_source_block Chisholm1140
_cod_original_formula_sum 'C40.50 H61 Al Cl N2 O3.50'
_cod_database_code 4300879

loop_
_symmetry_equiv_pos_as_xyz
'x, y, z'

loop_
_atom_site_label
_atom_site_type_symbol
_atom_site_fract_x
_atom_site_fract_y
_atom_site_fract_z
_atom_site_U_iso_or_equiv
_atom_site_adp_type
_atom_site_occupancy
_atom_site_symmetry_multiplicity
_atom_site_calc_flag
_atom_site_refinement_flags
_atom_site_disorder_assembly
_atom_site_disorder_group
Al1B Al 0.40456(6) 0.65298(6) 0.69251(6) 0.02868(18) Uani 1 1 d . . .
Cl1B Cl 0.36625(14) 0.68947(14) 1.09759(11) 0.1048(5) Uani 1 1 d . . .
O1B O 0.29347(16) 0.57578(15) 0.68701(18) 0.0373(5) Uani 1 1 d . . .
O2B O 0.50985(16) 0.56490(15) 0.63460(17) 0.0345(4) Uani 1 1 d . . .
O3B O 0.4054(2) 0.63195(17) 0.82002(18) 0.0493(5) Uani 1 1 d . . .
N1B N 0.30654(19) 0.77347(17) 0.6992(2) 0.0333(5) Uani 1 1 d . . .
N2B N 0.52975(19) 0.77654(17) 0.58993(18) 0.0268(5) Uani 1 1 d . . .
C1B C 0.2461(5) 0.5488(6) 0.9986(5) 0.121(2) Uani 1 1 d . . .
H1B1 H 0.1877 0.5471 0.9713 0.181 Uiso 1 1 calc R . .
H1B2 H 0.2067 0.5540 1.0761 0.181 Uiso 1 1 calc R . .
H1B3 H 0.2844 0.4836 0.9962 0.181 Uiso 1 1 calc R . .
C2B C 0.3372(3) 0.6430(3) 0.9256(3) 0.0515(8) Uani 1 1 d . . .
H2B H 0.2968 0.7083 0.9199 0.062 Uiso 1 1 calc R . .
C3B C 0.4229(4) 0.6578(5) 0.9698(4) 0.0796(13) Uani 1 1 d . . .
H3B1 H 0.4865 0.7146 0.9125 0.095 Uiso 1 1 calc R . .
H3B2 H 0.4598 0.5914 0.9776 0.095 Uiso 1 1 calc R . .
C4B C 0.1787(2) 0.5781(2) 0.7227(2) 0.0318(6) Uani 1 1 d . . .
C5B C 0.1037(3) 0.4870(2) 0.7438(2) 0.0344(6) Uani 1 1 d . . .
C6B C -0.0163(3) 0.4955(2) 0.7835(2) 0.0368(7) Uani 1 1 d . . .
H6B H -0.0667 0.4338 0.8000 0.044 Uiso 1 1 calc R . .
C7B C -0.0685(2) 0.5880(2) 0.8008(2) 0.0347(6) Uani 1 1 d . . .
C8B C 0.0061(2) 0.6759(2) 0.7763(3) 0.0369(6) Uani 1 1 d . . .
H8B H -0.0255 0.7409 0.7848 0.044 Uiso 1 1 calc R . .
C9B C 0.1279(2) 0.6728(2) 0.7392(2) 0.0339(6) Uani 1 1 d . . .
C10B C 0.1975(2) 0.7682(2) 0.7201(2) 0.0362(6) Uani 1 1 d . . .
H10B H 0.1606 0.8315 0.7231 0.043 Uiso 1 1 calc R . .
C11B C 0.3724(2) 0.87478(19) 0.6801(2) 0.0314(6) Uani 1 1 d . . .
H11B H 0.3906 0.8678 0.7443 0.038 Uiso 1 1 calc R . .
C12B C 0.3122(3) 0.9749(2) 0.6690(3) 0.0397(7) Uani 1 1 d . . .
H12A H 0.2389 0.9693 0.7396 0.048 Uiso 1 1 calc R . .
H12B H 0.2909 0.9831 0.6073 0.048 Uiso 1 1 calc R . .
C13B C 0.3964(3) 1.0717(2) 0.6442(3) 0.0428(7) Uani 1 1 d . . .
H13A H 0.3593 1.1371 0.6322 0.051 Uiso 1 1 calc R . .
H13B H 0.4104 1.0667 0.7099 0.051 Uiso 1 1 calc R . .
C14B C 0.5126(3) 1.0787(2) 0.5420(3) 0.0399(7) Uani 1 1 d . . .
H14A H 0.5655 1.1400 0.5309 0.048 Uiso 1 1 calc R . .
H14B H 0.4992 1.0915 0.4751 0.048 Uiso 1 1 calc R . .
C15B C 0.5733(2) 0.9785(2) 0.5511(2) 0.0335(6) Uani 1 1 d . . .
H15A H 0.5949 0.9689 0.6127 0.040 Uiso 1 1 calc R . .
H15B H 0.6464 0.9848 0.4801 0.040 Uiso 1 1 calc R . .
C16B C 0.4890(2) 0.88296(19) 0.5745(2) 0.0289(5) Uani 1 1 d . . .
H16B H 0.4708 0.8949 0.5098 0.035 Uiso 1 1 calc R . .
C17B C 0.6422(2) 0.7688(2) 0.5443(2) 0.0280(6) Uani 1 1 d . . .
H17B H 0.6941 0.8332 0.5086 0.034 Uiso 1 1 calc R . .
C18B C 0.6952(2) 0.6720(2) 0.5429(2) 0.0290(6) Uani 1 1 d . . .
C19B C 0.8181(2) 0.6794(2) 0.4875(2) 0.0310(6) Uani 1 1 d . . .
H19B H 0.8625 0.7476 0.4560 0.037 Uiso 1 1 calc R . .
C20B C 0.8774(2) 0.5913(2) 0.4769(2) 0.0317(6) Uani 1 1 d . A .
C21B C 0.8055(3) 0.4920(2) 0.5294(2) 0.0348(6) Uani 1 1 d . . .
H21B H 0.8444 0.4300 0.5249 0.042 Uiso 1 1 calc R . .
C22B C 0.6838(2) 0.4782(2) 0.5864(2) 0.0311(6) Uani 1 1 d . . .
C23B C 0.6244(2) 0.5709(2) 0.5909(2) 0.0287(6) Uani 1 1 d . . .
C24B C 0.1551(3) 0.3827(2) 0.7245(3) 0.0405(7) Uani 1 1 d . . .
C25B C 0.0585(3) 0.2947(3) 0.7516(4) 0.0654(11) Uani 1 1 d . . .
H25A H 0.0038 0.2752 0.8323 0.098 Uiso 1 1 calc R . .
H25B H 0.0953 0.2323 0.7308 0.098 Uiso 1 1 calc R . .
H25C H 0.0152 0.3207 0.7091 0.098 Uiso 1 1 calc R . .
C26B C 0.2137(3) 0.3422(3) 0.7990(3) 0.0509(8) Uani 1 1 d . . .
H26A H 0.2753 0.3969 0.7838 0.076 Uiso 1 1 calc R . .
H26B H 0.2492 0.2779 0.7829 0.076 Uiso 1 1 calc R . .
H26C H 0.1544 0.3259 0.8781 0.076 Uiso 1 1 calc R . .
C27B C 0.2449(3) 0.4013(3) 0.6008(3) 0.0474(8) Uani 1 1 d . . .
H27A H 0.2067 0.4278 0.5535 0.071 Uiso 1 1 calc R . .
H27B H 0.2752 0.3343 0.5879 0.071 Uiso 1 1 calc R . .
H27C H 0.3105 0.4536 0.5816 0.071 Uiso 1 1 calc R . .
C28B C -0.2022(2) 0.5930(3) 0.8462(3) 0.0384(7) Uani 1 1 d . . .
C29B C -0.2532(3) 0.6067(3) 0.9650(3) 0.0489(8) Uani 1 1 d . . .
H29A H -0.2177 0.6741 0.9621 0.073 Uiso 1 1 calc R . .
H29B H -0.2356 0.5479 1.0129 0.073 Uiso 1 1 calc R . .
H29C H -0.3390 0.6067 0.9960 0.073 Uiso 1 1 calc R . .
C30B C -0.2664(3) 0.4910(4) 0.8519(4) 0.0697(12) Uani 1 1 d . . .
H30A H -0.2555 0.4302 0.9029 0.105 Uiso 1 1 calc R . .
H30B H -0.2337 0.4802 0.7767 0.105 Uiso 1 1 calc R . .
H30C H -0.3508 0.4976 0.8797 0.105 Uiso 1 1 calc R . .
C31B C -0.2245(3) 0.6880(4) 0.7704(3) 0.0664(11) Uani 1 1 d . . .
H31A H -0.3096 0.6926 0.8011 0.100 Uiso 1 1 calc R . .
H31B H -0.1936 0.6790 0.6946 0.100 Uiso 1 1 calc R . .
H31C H -0.1847 0.7534 0.7671 0.100 Uiso 1 1 calc R . .
C32B C 1.0115(3) 0.5975(3) 0.4114(3) 0.0440(7) Uani 1 1 d . . .
C33B C 1.0431(12) 0.5437(10) 0.3128(11) 0.098(4) Uiso 0.480(7) 1 d P A 1
H331 H 1.0202 0.5862 0.2579 0.147 Uiso 0.480(7) 1 calc PR A 1
H332 H 1.0003 0.4720 0.3435 0.147 Uiso 0.480(7) 1 calc PR A 1
H333 H 1.1282 0.5394 0.2758 0.147 Uiso 0.480(7) 1 calc PR A 1
C34B C 1.0594(9) 0.5275(8) 0.4791(9) 0.077(3) Uiso 0.480(7) 1 d P A 1
H341 H 1.1458 0.5363 0.4372 0.116 Uiso 0.480(7) 1 calc PR A 1
H342 H 1.0290 0.4535 0.4955 0.116 Uiso 0.480(7) 1 calc PR A 1
H343 H 1.0352 0.5463 0.5498 0.116 Uiso 0.480(7) 1 calc PR A 1
C35B C 1.0750(9) 0.7092(8) 0.3644(9) 0.077(3) Uiso 0.480(7) 1 d P A 1
H351 H 1.0494 0.7514 0.3115 0.115 Uiso 0.480(7) 1 calc PR A 1
H352 H 1.1604 0.7067 0.3252 0.115 Uiso 0.480(7) 1 calc PR A 1
H353 H 1.0562 0.7417 0.4259 0.115 Uiso 0.480(7) 1 calc PR A 1
C33D C 1.0434(9) 0.6460(8) 0.2870(8) 0.087(3) Uiso 0.520(7) 1 d P A 2
H334 H 1.0195 0.7176 0.2769 0.130 Uiso 0.520(7) 1 calc PR A 2
H335 H 1.0022 0.6015 0.2643 0.130 Uiso 0.520(7) 1 calc PR A 2
H336 H 1.1288 0.6498 0.2405 0.130 Uiso 0.520(7) 1 calc PR A 2
C34D C 1.0662(9) 0.6623(8) 0.4559(9) 0.088(3) Uiso 0.520(7) 1 d P A 2
H344 H 1.0359 0.7314 0.4534 0.133 Uiso 0.520(7) 1 calc PR A 2
H345 H 1.1522 0.6730 0.4097 0.133 Uiso 0.520(7) 1 calc PR A 2
H346 H 1.0464 0.6250 0.5338 0.133 Uiso 0.520(7) 1 calc PR A 2
C35D C 1.0604(8) 0.4951(7) 0.4099(8) 0.073(2) Uiso 0.520(7) 1 d P A 2
H354 H 1.0352 0.4590 0.3686 0.109 Uiso 0.520(7) 1 calc PR A 2
H355 H 1.0316 0.4507 0.4872 0.109 Uiso 0.520(7) 1 calc PR A 2
H356 H 1.1468 0.5078 0.3730 0.109 Uiso 0.520(7) 1 calc PR A 2
C36B C 0.6133(3) 0.3663(2) 0.6449(2) 0.0350(6) Uani 1 1 d . . .
C37B C 0.5338(3) 0.3505(3) 0.5923(3) 0.0438(7) Uani 1 1 d . . .
H37A H 0.4803 0.4055 0.6001 0.066 Uiso 1 1 calc R . .
H37B H 0.4875 0.2804 0.6308 0.066 Uiso 1 1 calc R . .
H37C H 0.5827 0.3556 0.5125 0.066 Uiso 1 1 calc R . .
C38B C 0.5385(3) 0.3546(3) 0.7709(3) 0.0449(7) Uani 1 1 d . . .
H38A H 0.4838 0.4085 0.7816 0.067 Uiso 1 1 calc R . .
H38B H 0.5904 0.3639 0.8037 0.067 Uiso 1 1 calc R . .
H38C H 0.4936 0.2837 0.8079 0.067 Uiso 1 1 calc R . .
C39B C 0.6953(3) 0.2792(3) 0.6320(3) 0.0510(8) Uani 1 1 d . . .
H39A H 0.6483 0.2097 0.6743 0.077 Uiso 1 1 calc R . .
H39B H 0.7501 0.2906 0.6611 0.077 Uiso 1 1 calc R . .
H39C H 0.7402 0.2816 0.5524 0.077 Uiso 1 1 calc R . .
O1C O 0.9696(2) 0.9072(2) 0.8604(2) 0.0658(7) Uani 1 1 d . . .
C1C C 0.9690(4) 0.9653(3) 0.9352(3) 0.0604(9) Uani 1 1 d . . .
H1C1 H 0.9067 1.0125 0.9588 0.072 Uiso 1 1 calc R . .
H1C2 H 1.0461 0.9913 0.9266 0.072 Uiso 1 1 calc R . .
C2C C 0.9338(3) 0.8532(3) 0.9756(3) 0.0590(9) Uani 1 1 d . . .
H2C H 0.8468 0.8318 1.0229 0.071 Uiso 1 1 calc R . .
C3C C 1.0072(4) 0.7759(4) 0.9997(4) 0.0722(11) Uani 1 1 d . . .
H3C1 H 0.9882 0.7086 0.9889 0.108 Uiso 1 1 calc R . .
H3C2 H 0.9923 0.7647 1.0776 0.108 Uiso 1 1 calc R . .
H3C3 H 1.0906 0.8024 0.9488 0.108 Uiso 1 1 calc R . .
Al1A Al 0.61271(6) 0.98553(5) 0.22250(6) 0.02467(16) Uani 1 1 d . . .
Cl1A Cl 0.59595(11) 0.97118(11) -0.16339(9) 0.0808(3) Uani 1 1 d . . .
N1A N 0.69181(18) 0.86008(16) 0.26588(18) 0.0268(4) Uani 1 1 d . . .
N2A N 0.47846(19) 0.86810(16) 0.29894(18) 0.0261(4) Uani 1 1 d . . .
O1A O 0.71505(15) 1.06842(14) 0.23508(15) 0.0294(4) Uani 1 1 d . . .
O2A O 0.50499(16) 1.07639(14) 0.26011(17) 0.0326(4) Uani 1 1 d . . .
O3A O 0.66958(16) 0.98708(15) 0.08224(15) 0.0333(4) Uani 1 1 d . . .
C1A C 0.6990(4) 1.1321(3) -0.0778(3) 0.0653(10) Uani 1 1 d . . .
H1A1 H 0.6940 1.1819 -0.0340 0.098 Uiso 1 1 calc R . .
H1A2 H 0.6657 1.1603 -0.1290 0.098 Uiso 1 1 calc R . .
H1A3 H 0.7819 1.1226 -0.1214 0.098 Uiso 1 1 calc R . .
C2A C 0.6291(3) 1.0243(3) 0.0023(3) 0.0419(7) Uani 1 1 d . . .
H2A H 0.5430 1.0317 0.0409 0.050 Uiso 1 1 calc R . .
C3A C 0.6493(3) 0.9397(3) -0.0601(3) 0.0544(8) Uani 1 1 d . . .
H3A1 H 0.6083 0.8705 -0.0056 0.065 Uiso 1 1 calc R . .
H3A2 H 0.7348 0.9332 -0.0980 0.065 Uiso 1 1 calc R . .
C4A C 0.8285(2) 1.0636(2) 0.2038(2) 0.0277(6) Uani 1 1 d . . .
C5A C 0.9086(2) 1.1573(2) 0.1682(2) 0.0312(6) Uani 1 1 d . . .
C6A C 1.0278(3) 1.1463(2) 0.1297(2) 0.0341(6) Uani 1 1 d . . .
H6A H 1.0809 1.2090 0.1026 0.041 Uiso 1 1 calc R . .
C7A C 1.0760(2) 1.0496(2) 0.1278(2) 0.0342(6) Uani 1 1 d . . .
C8A C 0.9966(2) 0.9600(2) 0.1702(2) 0.0333(6) Uani 1 1 d . . .
H8A H 1.0244 0.8923 0.1749 0.040 Uiso 1 1 calc R . .
C9A C 0.8756(2) 0.9661(2) 0.2067(2) 0.0295(6) Uani 1 1 d . . .
C10A C 0.7996(2) 0.8676(2) 0.2471(2) 0.0282(5) Uani 1 1 d . . .
H10A H 0.8322 0.8034 0.2608 0.034 Uiso 1 1 calc R . .
C11A C 0.6209(2) 0.75371(18) 0.3123(2) 0.0271(5) Uani 1 1 d . . .
H11A H 0.5843 0.7363 0.3961 0.033 Uiso 1 1 calc R . .
C12A C 0.6873(3) 0.6609(2) 0.2769(3) 0.0373(6) Uani 1 1 d . . .
H121 H 0.7244 0.6751 0.1941 0.045 Uiso 1 1 calc R . .
H122 H 0.7504 0.6523 0.3001 0.045 Uiso 1 1 calc R . .
C13A C 0.6006(3) 0.5601(2) 0.3324(3) 0.0414(7) Uani 1 1 d . . .
H131 H 0.5715 0.5419 0.4147 0.050 Uiso 1 1 calc R . .
H132 H 0.6422 0.5009 0.3055 0.050 Uiso 1 1 calc R . .
C14A C 0.4956(3) 0.5714(2) 0.3077(3) 0.0379(6) Uani 1 1 d . . .
H141 H 0.4393 0.5058 0.3498 0.046 Uiso 1 1 calc R . .
H142 H 0.5234 0.5805 0.2265 0.046 Uiso 1 1 calc R . .
C15A C 0.4323(3) 0.6668(2) 0.3409(3) 0.0337(6) Uani 1 1 d . . .
H151 H 0.3675 0.6751 0.3199 0.040 Uiso 1 1 calc R . .
H152 H 0.3978 0.6553 0.4232 0.040 Uiso 1 1 calc R . .
C16A C 0.5214(2) 0.76614(19) 0.2800(2) 0.0270(5) Uani 1 1 d . . .
H16A H 0.5565 0.7735 0.1976 0.032 Uiso 1 1 calc R . .
C17A C 0.3687(2) 0.8745(2) 0.3570(2) 0.0289(6) Uani 1 1 d . . .
H17A H 0.3163 0.8104 0.3921 0.035 Uiso 1 1 calc R . .
C18A C 0.3186(2) 0.9711(2) 0.3732(2) 0.0282(6) Uani 1 1 d . . .
C19A C 0.1945(2) 0.9640(2) 0.4387(2) 0.0326(6) Uani 1 1 d . . .
H19A H 0.1495 0.8961 0.4758 0.039 Uiso 1 1 calc R . .
C20A C 0.1383(2) 1.0530(2) 0.4495(2) 0.0338(6) Uani 1 1 d . . .
C21A C 0.2096(2) 1.1509(2) 0.3903(2) 0.0321(6) Uani 1 1 d . . .
H21A H 0.1714 1.2133 0.3954 0.038 Uiso 1 1 calc R . .
C22A C 0.3310(2) 1.1640(2) 0.3250(2) 0.0310(6) Uani 1 1 d . . .
C23A C 0.3885(2) 1.0698(2) 0.3180(2) 0.0283(6) Uani 1 1 d . . .
C24A C 0.8636(3) 1.2659(2) 0.1733(3) 0.0384(7) Uani 1 1 d . . .
C25A C 0.9635(3) 1.3553(3) 0.1332(4) 0.0639(11) Uani 1 1 d . . .
H251 H 1.0210 1.3610 0.0551 0.096 Uiso 1 1 calc R . .
H252 H 1.0029 1.3392 0.1808 0.096 Uiso 1 1 calc R . .
H253 H 0.9304 1.4227 0.1381 0.096 Uiso 1 1 calc R . .
C26A C 0.8031(3) 1.2966(3) 0.0987(3) 0.0493(8) Uani 1 1 d . . .
H261 H 0.7341 1.2447 0.1265 0.074 Uiso 1 1 calc R . .
H262 H 0.8586 1.2975 0.0214 0.074 Uiso 1 1 calc R . .
H263 H 0.7777 1.3672 0.1003 0.074 Uiso 1 1 calc R . .
C27A C 0.7764(3) 1.2592(3) 0.2957(3) 0.0440(7) Uani 1 1 d . . .
H271 H 0.7438 1.3269 0.2998 0.066 Uiso 1 1 calc R . .
H272 H 0.8174 1.2441 0.3418 0.066 Uiso 1 1 calc R . .
H273 H 0.7121 1.2023 0.3236 0.066 Uiso 1 1 calc R . .
C28A C 1.2096(2) 1.0432(3) 0.0791(3) 0.0398(7) Uani 1 1 d . . .
C29A C 1.2745(4) 1.1455(5) 0.0710(7) 0.124(3) Uani 1 1 d . . .
H291 H 1.3597 1.1414 0.0361 0.186 Uiso 1 1 calc R . .
H292 H 1.2479 1.1541 0.1465 0.186 Uiso 1 1 calc R . .
H293 H 1.2572 1.2065 0.0251 0.186 Uiso 1 1 calc R . .
C30A C 1.2566(4) 1.0329(7) -0.0364(4) 0.120(3) Uani 1 1 d . . .
H301 H 1.3427 1.0355 -0.0699 0.179 Uiso 1 1 calc R . .
H302 H 1.2355 1.0914 -0.0815 0.179 Uiso 1 1 calc R . .
H303 H 1.2227 0.9651 -0.0343 0.179 Uiso 1 1 calc R . .
C31A C 1.2358(4) 0.9560(6) 0.1524(5) 0.127(3) Uani 1 1 d . . .
H311 H 1.2042 0.8879 0.1529 0.190 Uiso 1 1 calc R . .
H312 H 1.1993 0.9637 0.2289 0.190 Uiso 1 1 calc R . .
H313 H 1.3215 0.9585 0.1240 0.190 Uiso 1 1 calc R . .
C32A C 0.4017(3) 1.2748(2) 0.2613(3) 0.0353(6) Uani 1 1 d . . .
C33A C 0.4851(3) 1.2926(2) 0.3096(3) 0.0402(7) Uani 1 1 d . . .
H33A H 0.5328 1.2335 0.3087 0.060 Uiso 1 1 calc R . .
H33B H 0.4385 1.2965 0.3871 0.060 Uiso 1 1 calc R . .
H33C H 0.5372 1.3592 0.2639 0.060 Uiso 1 1 calc R . .
C34A C 0.4718(3) 1.2866(3) 0.1361(3) 0.0475(8) Uani 1 1 d . . .
H34A H 0.5216 1.2291 0.1238 0.071 Uiso 1 1 calc R . .
H34B H 0.5217 1.3551 0.0991 0.071 Uiso 1 1 calc R . .
H34C H 0.4173 1.2834 0.1045 0.071 Uiso 1 1 calc R . .
C35A C 0.3197(3) 1.3633(2) 0.2766(3) 0.0474(8) Uani 1 1 d . . .
H35A H 0.3671 1.4327 0.2348 0.071 Uiso 1 1 calc R . .
H35B H 0.2760 1.3600 0.3565 0.071 Uiso 1 1 calc R . .
H35C H 0.2639 1.3534 0.2481 0.071 Uiso 1 1 calc R . .
C36A C 0.0038(3) 1.0498(2) 0.5177(3) 0.0399(7) Uani 1 1 d . . .
C37A C -0.0573(3) 0.9380(3) 0.5787(5) 0.099(2) Uani 1 1 d . . .
H371 H -0.1404 0.9402 0.6296 0.148 Uiso 1 1 calc R . .
H372 H -0.0188 0.9007 0.6221 0.148 Uiso 1 1 calc R . .
H373 H -0.0524 0.9005 0.5240 0.148 Uiso 1 1 calc R . .
C38A C -0.0228(4) 1.1079(5) 0.6096(4) 0.0900(16) Uani 1 1 d . . .
H381 H 0.0183 1.1803 0.5744 0.135 Uiso 1 1 calc R . .
H382 H 0.0047 1.0695 0.6626 0.135 Uiso 1 1 calc R . .
H383 H -0.1080 1.1106 0.6499 0.135 Uiso 1 1 calc R . .
C39A C -0.0467(3) 1.1083(5) 0.4428(4) 0.0922(17) Uani 1 1 d . . .
H391 H -0.0381 1.0699 0.3877 0.138 Uiso 1 1 calc R . .
H392 H -0.0042 1.1800 0.4035 0.138 Uiso 1 1 calc R . .
H393 H -0.1306 1.1130 0.4886 0.138 Uiso 1 1 calc R . .

loop_
_atom_site_aniso_label
_atom_site_aniso_U_11
_atom_site_aniso_U_22
_atom_site_aniso_U_33
_atom_site_aniso_U_23
_atom_site_aniso_U_13
_atom_site_aniso_U_12
Al1B 0.0249(4) 0.0264(4) 0.0323(4) -0.0110(3) -0.0095(3) -0.0001(3)
Cl1B 0.1031(10) 0.1538(13) 0.0692(7) -0.0494(8) -0.0398(7) 0.0007(9)
O1B 0.0259(10) 0.0327(11) 0.0551(13) -0.0220(9) -0.0151(9) 0.0035(8)
O2B 0.0254(10) 0.0262(10) 0.0494(12) -0.0126(8) -0.0141(9) 0.0015(8)
O3B 0.0533(13) 0.0530(13) 0.0390(11) -0.0134(9) -0.0187(10) 0.0053(10)
N1B 0.0267(11) 0.0299(12) 0.0425(13) -0.0178(10) -0.0113(10) 0.0004(9)
N2B 0.0270(11) 0.0262(11) 0.0296(11) -0.0121(8) -0.0127(9) 0.0016(9)
C1B 0.099(4) 0.151(5) 0.065(3) -0.024(3) 0.000(3) -0.056(4)
C2B 0.055(2) 0.060(2) 0.0422(18) -0.0222(15) -0.0218(16) 0.0169(16)
C3B 0.067(3) 0.123(4) 0.068(3) -0.050(3) -0.036(2) 0.025(3)
C4B 0.0252(13) 0.0324(14) 0.0371(15) -0.0149(11) -0.0110(11) 0.0006(11)
C5B 0.0321(15) 0.0336(15) 0.0376(16) -0.0157(12) -0.0132(13) 0.0018(12)
C6B 0.0291(14) 0.0412(17) 0.0380(15) -0.0150(13) -0.0115(12) -0.0057(13)
C7B 0.0260(14) 0.0423(17) 0.0339(14) -0.0150(12) -0.0100(12) 0.0007(12)
C8B 0.0276(14) 0.0385(15) 0.0450(16) -0.0171(12) -0.0142(12) 0.0053(12)
C9B 0.0225(13) 0.0332(14) 0.0455(16) -0.0182(12) -0.0115(12) 0.0019(11)
C10B 0.0275(14) 0.0339(14) 0.0442(16) -0.0173(12) -0.0107(12) 0.0042(11)
C11B 0.0291(13) 0.0269(12) 0.0353(14) -0.0144(10) -0.0093(11) -0.0016(10)
C12B 0.0282(14) 0.0301(15) 0.0524(18) -0.0186(13) -0.0078(13) 0.0032(11)
C13B 0.0398(16) 0.0276(14) 0.0528(18) -0.0195(13) -0.0101(14) 0.0013(12)
C14B 0.0450(17) 0.0224(12) 0.0435(16) -0.0089(11) -0.0130(13) 0.0010(11)
C15B 0.0283(14) 0.0264(13) 0.0385(15) -0.0112(11) -0.0082(12) -0.0032(11)
C16B 0.0283(13) 0.0265(12) 0.0312(13) -0.0107(10) -0.0118(11) 0.0026(10)
C17B 0.0274(14) 0.0272(13) 0.0309(13) -0.0085(10) -0.0145(11) -0.0003(11)
C18B 0.0273(14) 0.0313(14) 0.0294(13) -0.0105(11) -0.0129(11) 0.0019(11)
C19B 0.0243(13) 0.0318(14) 0.0346(14) -0.0070(11) -0.0127(11) 0.0014(11)
C20B 0.0294(14) 0.0356(15) 0.0325(14) -0.0092(11) -0.0165(12) 0.0086(12)
C21B 0.0335(15) 0.0352(15) 0.0356(15) -0.0088(12) -0.0166(12) 0.0116(12)
C22B 0.0338(15) 0.0258(14) 0.0341(14) -0.0066(11) -0.0168(12) 0.0031(12)
C23B 0.0254(13) 0.0283(14) 0.0340(14) -0.0109(11) -0.0138(11) 0.0011(11)
C24B 0.0338(15) 0.0310(15) 0.0520(18) -0.0187(13) -0.0120(13) -0.0022(12)
C25B 0.046(2) 0.0394(19) 0.102(3) -0.0334(19) -0.020(2) -0.0046(16)
C26B 0.049(2) 0.0418(18) 0.052(2) -0.0126(15) -0.0153(16) 0.0071(15)
C27B 0.0405(17) 0.060(2) 0.0525(19) -0.0335(16) -0.0211(15) 0.0148(15)
C28B 0.0241(14) 0.0489(18) 0.0411(16) -0.0162(13) -0.0122(12) 0.0009(12)
C29B 0.0328(16) 0.062(2) 0.0420(17) -0.0178(15) -0.0075(14) 0.0044(14)
C30B 0.0289(18) 0.088(3) 0.098(3) -0.056(3) -0.0185(19) -0.0011(19)
C31B 0.0322(18) 0.101(3) 0.052(2) -0.002(2) -0.0164(16) 0.0022(19)
C32B 0.0282(15) 0.0456(18) 0.0449(18) -0.0041(14) -0.0100(13) 0.0073(13)
C36B 0.0365(16) 0.0254(14) 0.0400(16) -0.0058(11) -0.0168(13) 0.0033(12)
C37B 0.0480(19) 0.0334(16) 0.0560(19) -0.0161(14) -0.0271(16) 0.0044(14)
C38B 0.0444(18) 0.0375(17) 0.0430(18) -0.0044(13) -0.0151(15) -0.0046(14)
C39B 0.049(2) 0.0341(18) 0.063(2) -0.0061(15) -0.0234(17) 0.0102(15)
O1C 0.0736(17) 0.0852(18) 0.0543(15) -0.0344(13) -0.0353(13) 0.0247(14)
C1C 0.059(2) 0.079(3) 0.058(2) -0.0349(19) -0.0314(18) 0.0230(19)
C2C 0.056(2) 0.076(3) 0.0464(19) -0.0246(18) -0.0211(17) 0.0057(18)
C3C 0.084(3) 0.084(3) 0.060(2) -0.030(2) -0.039(2) 0.015(2)
Al1A 0.0229(4) 0.0220(4) 0.0297(4) -0.0082(3) -0.0121(3) 0.0033(3)
Cl1A 0.0822(7) 0.1214(9) 0.0626(6) -0.0318(6) -0.0502(6) 0.0162(6)
N1A 0.0272(11) 0.0240(10) 0.0327(11) -0.0098(8) -0.0159(9) 0.0039(8)
N2A 0.0278(11) 0.0205(10) 0.0330(11) -0.0109(8) -0.0149(9) 0.0051(8)
O1A 0.0235(9) 0.0266(10) 0.0400(11) -0.0133(8) -0.0143(8) 0.0031(8)
O2A 0.0243(9) 0.0228(9) 0.0486(11) -0.0115(8) -0.0141(8) 0.0024(7)
O3A 0.0297(9) 0.0414(10) 0.0287(9) -0.0093(8) -0.0138(8) 0.0090(8)
C1A 0.098(3) 0.048(2) 0.053(2) -0.0123(16) -0.037(2) 0.0129(19)
C2A 0.0408(16) 0.0536(18) 0.0379(16) -0.0160(13) -0.0223(13) 0.0187(14)
C3A 0.067(2) 0.061(2) 0.054(2) -0.0186(16) -0.0425(19) 0.0125(17)
C4A 0.0258(13) 0.0314(14) 0.0277(13) -0.0115(10) -0.0120(11) 0.0029(11)
C5A 0.0267(14) 0.0313(15) 0.0332(14) -0.0097(11) -0.0114(12) -0.0028(11)
C6A 0.0284(14) 0.0363(16) 0.0357(15) -0.0114(12) -0.0124(12) -0.0013(12)
C7A 0.0201(13) 0.0493(17) 0.0347(15) -0.0146(12) -0.0123(11) 0.0003(12)
C8A 0.0275(13) 0.0349(14) 0.0398(15) -0.0127(12) -0.0162(12) 0.0058(11)
C9A 0.0286(13) 0.0311(14) 0.0320(13) -0.0087(10) -0.0167(11) 0.0025(11)
C10A 0.0279(13) 0.0274(12) 0.0324(13) -0.0102(10) -0.0157(11) 0.0062(10)
C11A 0.0274(12) 0.0223(12) 0.0314(13) -0.0072(10) -0.0134(11) 0.0004(9)
C12A 0.0354(15) 0.0274(14) 0.0531(18) -0.0140(12) -0.0225(14) 0.0106(12)
C13A 0.0444(17) 0.0251(13) 0.0594(19) -0.0152(13) -0.0262(15) 0.0100(12)
C14A 0.0401(16) 0.0269(13) 0.0513(17) -0.0163(12) -0.0221(14) 0.0024(11)
C15A 0.0327(14) 0.0256(14) 0.0447(16) -0.0139(12) -0.0173(13) 0.0022(11)
C16A 0.0302(13) 0.0239(12) 0.0326(13) -0.0122(10) -0.0171(11) 0.0058(10)
C17A 0.0282(14) 0.0228(13) 0.0367(14) -0.0072(10) -0.0164(12) -0.0011(10)
C18A 0.0260(13) 0.0251(13) 0.0379(15) -0.0105(11) -0.0175(12) 0.0052(11)
C19A 0.0281(14) 0.0289(14) 0.0379(15) -0.0077(11) -0.0136(12) 0.0019(11)
C20A 0.0272(14) 0.0349(15) 0.0407(16) -0.0133(12) -0.0154(12) 0.0072(12)
C21A 0.0295(14) 0.0285(14) 0.0386(15) -0.0124(11) -0.0145(12) 0.0093(11)
C22A 0.0287(14) 0.0284(14) 0.0404(15) -0.0136(11) -0.0177(12) 0.0069(11)
C23A 0.0272(13) 0.0267(14) 0.0353(14) -0.0131(11) -0.0159(11) 0.0064(11)
C24A 0.0320(15) 0.0260(14) 0.0479(17) -0.0099(12) -0.0107(13) 0.0013(12)
C25A 0.048(2) 0.0355(18) 0.090(3) -0.0224(18) -0.0137(19) -0.0060(15)
C26A 0.056(2) 0.0335(16) 0.0477(18) -0.0040(13) -0.0190(16) 0.0071(15)
C27A 0.0404(17) 0.0426(17) 0.0550(19) -0.0256(14) -0.0209(15) 0.0082(13)
C28A 0.0214(14) 0.0549(19) 0.0432(17) -0.0126(14) -0.0154(12) 0.0010(13)
C29A 0.032(2) 0.103(4) 0.247(8) -0.090(5) -0.053(3) 0.008(2)
C30A 0.039(2) 0.270(8) 0.071(3) -0.087(4) -0.024(2) 0.040(3)
C31A 0.029(2) 0.167(6) 0.118(5) 0.056(4) -0.027(2) 0.011(3)
C32A 0.0329(15) 0.0241(14) 0.0513(17) -0.0114(12) -0.0211(13) 0.0072(12)
C33A 0.0400(17) 0.0248(14) 0.066(2) -0.0168(13) -0.0313(15) 0.0063(12)
C34A 0.0465(19) 0.0337(17) 0.056(2) -0.0031(14) -0.0233(16) 0.0001(14)
C35A 0.0420(18) 0.0239(15) 0.079(2) -0.0113(15) -0.0316(17) 0.0097(13)
C36A 0.0285(15) 0.0423(17) 0.0405(16) -0.0111(13) -0.0092(12) 0.0100(12)
C37A 0.0214(16) 0.053(2) 0.160(5) -0.007(3) -0.001(2) 0.0030(15)
C38A 0.055(2) 0.136(4) 0.073(3) -0.056(3) -0.010(2) 0.022(3)
C39A 0.0327(19) 0.144(5) 0.078(3) 0.004(3) -0.025(2) 0.025(2)

loop_
_atom_type_symbol
_atom_type_description
_atom_type_scat_dispersion_real
_atom_type_scat_dispersion_imag
_atom_type_scat_source
C C 0.0033 0.0016 'International Tables Vol C Tables 4.2.6.8 and 6.1.1.4'
H H 0.0000 0.0000 'International Tables Vol C Tables 4.2.6.8 and 6.1.1.4'
Al Al 0.0645 0.0514 'International Tables Vol C Tables 4.2.6.8 and 6.1.1.4'
Cl Cl 0.1484 0.1585 'International Tables Vol C Tables 4.2.6.8 and 6.1.1.4'
N N 0.0061 0.0033 'International Tables Vol C Tables 4.2.6.8 and 6.1.1.4'
O O 0.0106 0.0060 'International Tables Vol C Tables 4.2.6.8 and 6.1.1.4'

loop_
_geom_angle_atom_site_label_1
_geom_angle_atom_site_label_2
_geom_angle_atom_site_label_3
_geom_angle
_geom_angle_site_symmetry_1
_geom_angle_site_symmetry_3
_geom_angle_publ_flag
O3B Al1B O1B 117.73(11) . . ?
O3B Al1B O2B 98.76(11) . . ?
O1B Al1B O2B 89.81(9) . . ?
O3B Al1B N1B 99.89(11) . . ?
O1B Al1B N1B 88.43(9) . . ?
O2B Al1B N1B 159.76(11) . . ?
O3B Al1B N2B 104.54(10) . . ?
O1B Al1B N2B 137.39(10) . . ?
O2B Al1B N2B 88.83(9) . . ?
N1B Al1B N2B 78.95(9) . . ?
C4B O1B Al1B 133.68(17) . . ?
C23B O2B Al1B 133.42(17) . . ?
C2B O3B Al1B 140.2(2) . . ?
C10B N1B C11B 121.0(2) . . ?
C10B N1B Al1B 126.58(18) . . ?
C11B N1B Al1B 112.34(17) . . ?
C17B N2B C16B 119.2(2) . . ?
C17B N2B Al1B 123.91(18) . . ?
C16B N2B Al1B 116.67(16) . . ?
C2B C1B H1B1 109.5 . . ?
C2B C1B H1B2 109.5 . . ?
H1B1 C1B H1B2 109.5 . . ?
C2B C1B H1B3 109.5 . . ?
H1B1 C1B H1B3 109.5 . . ?
H1B2 C1B H1B3 109.5 . . ?
O3B C2B C1B 111.4(3) . . ?
O3B C2B C3B 105.2(3) . . ?
C1B C2B C3B 112.6(4) . . ?
O3B C2B H2B 109.2 . . ?
C1B C2B H2B 109.2 . . ?
C3B C2B H2B 109.2 . . ?
C2B C3B Cl1B 117.0(3) . . ?
C2B C3B H3B1 108.0 . . ?
Cl1B C3B H3B1 108.0 . . ?
C2B C3B H3B2 108.0 . . ?
Cl1B C3B H3B2 108.0 . . ?
H3B1 C3B H3B2 107.3 . . ?
O1B C4B C9B 120.3(2) . . ?
O1B C4B C5B 121.3(3) . . ?
C9B C4B C5B 118.3(3) . . ?
C6B C5B C4B 117.7(3) . . ?
C6B C5B C24B 121.9(3) . . ?
C4B C5B C24B 120.4(3) . . ?
C5B C6B C7B 124.9(3) . . ?
C5B C6B H6B 117.6 . . ?
C7B C6B H6B 117.6 . . ?
C8B C7B C6B 116.4(3) . . ?
C8B C7B C28B 120.7(3) . . ?
C6B C7B C28B 122.9(3) . . ?
C7B C8B C9B 122.1(3) . . ?
C7B C8B H8B 119.0 . . ?
C9B C8B H8B 119.0 . . ?
C8B C9B C4B 120.5(2) . . ?
C8B C9B C10B 117.7(2) . . ?
C4B C9B C10B 121.8(2) . . ?
N1B C10B C9B 124.2(2) . . ?
N1B C10B H10B 117.9 . . ?
C9B C10B H10B 117.9 . . ?
N1B C11B C12B 117.2(2) . . ?
N1B C11B C16B 104.88(19) . . ?
C12B C11B C16B 111.2(2) . . ?
N1B C11B H11B 107.7 . . ?
C12B C11B H11B 107.7 . . ?
C16B C11B H11B 107.7 . . ?
C11B C12B C13B 109.4(2) . . ?
C11B C12B H12A 109.8 . . ?
C13B C12B H12A 109.8 . . ?
C11B C12B H12B 109.8 . . ?
C13B C12B H12B 109.8 . . ?
H12A C12B H12B 108.2 . . ?
C14B C13B C12B 111.5(2) . . ?
C14B C13B H13A 109.3 . . ?
C12B C13B H13A 109.3 . . ?
C14B C13B H13B 109.3 . . ?
C12B C13B H13B 109.3 . . ?
H13A C13B H13B 108.0 . . ?
C13B C14B C15B 112.8(2) . . ?
C13B C14B H14A 109.0 . . ?
C15B C14B H14A 109.0 . . ?
C13B C14B H14B 109.0 . . ?
C15B C14B H14B 109.0 . . ?
H14A C14B H14B 107.8 . . ?
C14B C15B C16B 109.0(2) . . ?
C14B C15B H15A 109.9 . . ?
C16B C15B H15A 109.9 . . ?
C14B C15B H15B 109.9 . . ?
C16B C15B H15B 109.9 . . ?
H15A C15B H15B 108.3 . . ?
N2B C16B C11B 105.6(2) . . ?
N2B C16B C15B 117.7(2) . . ?
C11B C16B C15B 111.1(2) . . ?
N2B C16B H16B 107.3 . . ?
C11B C16B H16B 107.3 . . ?
C15B C16B H16B 107.3 . . ?
N2B C17B C18B 125.9(2) . . ?
N2B C17B H17B 117.0 . . ?
C18B C17B H17B 117.0 . . ?
C19B C18B C17B 117.8(2) . . ?
C19B C18B C23B 120.9(2) . . ?
C17B C18B C23B 121.2(2) . . ?
C20B C19B C18B 122.3(3) . . ?
C20B C19B H19B 118.8 . . ?
C18B C19B H19B 118.8 . . ?
C19B C20B C21B 115.7(2) . . ?
C19B C20B C32B 123.3(3) . . ?
C21B C20B C32B 120.9(3) . . ?
C22B C21B C20B 125.3(3) . . ?
C22B C21B H21B 117.3 . . ?
C20B C21B H21B 117.3 . . ?
C21B C22B C23B 117.8(2) . . ?
C21B C22B C36B 121.5(2) . . ?
C23B C22B C36B 120.7(2) . . ?
O2B C23B C22B 121.6(2) . . ?
O2B C23B C18B 120.7(2) . . ?
C22B C23B C18B 117.8(2) . . ?
C26B C24B C27B 110.1(3) . . ?
C26B C24B C5B 110.6(3) . . ?
C27B C24B C5B 109.5(3) . . ?
C26B C24B C25B 107.7(3) . . ?
C27B C24B C25B 107.1(3) . . ?
C5B C24B C25B 111.7(3) . . ?
C24B C25B H25A 109.5 . . ?
C24B C25B H25B 109.5 . . ?
H25A C25B H25B 109.5 . . ?
C24B C25B H25C 109.5 . . ?
H25A C25B H25C 109.5 . . ?
H25B C25B H25C 109.5 . . ?
C24B C26B H26A 109.5 . . ?
C24B C26B H26B 109.5 . . ?
H26A C26B H26B 109.5 . . ?
C24B C26B H26C 109.5 . . ?
H26A C26B H26C 109.5 . . ?
H26B C26B H26C 109.5 . . ?
C24B C27B H27A 109.5 . . ?
C24B C27B H27B 109.5 . . ?
H27A C27B H27B 109.5 . . ?
C24B C27B H27C 109.5 . . ?
H27A C27B H27C 109.5 . . ?
H27B C27B H27C 109.5 . . ?
C29B C28B C31B 109.1(3) . . ?
C29B C28B C7B 108.8(2) . . ?
C31B C28B C7B 109.6(3) . . ?
C29B C28B C30B 108.4(3) . . ?
C31B C28B C30B 109.0(3) . . ?
C7B C28B C30B 111.9(3) . . ?
C28B C29B H29A 109.5 . . ?
C28B C29B H29B 109.5 . . ?
H29A C29B H29B 109.5 . . ?
C28B C29B H29C 109.5 . . ?
H29A C29B H29C 109.5 . . ?
H29B C29B H29C 109.5 . . ?
C28B C30B H30A 109.5 . . ?
C28B C30B H30B 109.5 . . ?
H30A C30B H30B 109.5 . . ?
C28B C30B H30C 109.5 . . ?
H30A C30B H30C 109.5 . . ?
H30B C30B H30C 109.5 . . ?
C28B C31B H31A 109.5 . . ?
C28B C31B H31B 109.5 . . ?
H31A C31B H31B 109.5 . . ?
C28B C31B H31C 109.5 . . ?
H31A C31B H31C 109.5 . . ?
H31B C31B H31C 109.5 . . ?
C35D C32B C34B 45.3(5) . . ?
C35D C32B C34D 110.1(6) . . ?
C34B C32B C34D 70.1(6) . . ?
C35D C32B C35B 129.6(6) . . ?
C34B C32B C35B 111.1(6) . . ?
C34D C32B C35B 47.7(5) . . ?
C35D C32B C20B 116.1(4) . . ?
C34B C32B C20B 111.0(5) . . ?
C34D C32B C20B 108.6(5) . . ?
C35B C32B C20B 114.1(5) . . ?
C35D C32B C33D 102.3(6) . . ?
C34B C32B C33D 139.0(6) . . ?
C34D C32B C33D 113.7(6) . . ?
C35B C32B C33D 66.9(6) . . ?
C20B C32B C33D 106.0(4) . . ?
C35D C32B C33B 56.5(6) . . ?
C34B C32B C33B 101.3(7) . . ?
C34D C32B C33B 142.2(7) . . ?
C35B C32B C33B 109.8(7) . . ?
C20B C32B C33B 108.8(5) . . ?
C33D C32B C33B 49.1(6) . . ?
C32B C33B H331 109.5 . . ?
C32B C33B H332 109.5 . . ?
C32B C33B H333 109.5 . . ?
C32B C34B H341 109.5 . . ?
C32B C34B H342 109.5 . . ?
C32B C34B H343 109.5 . . ?
C32B C35B H351 109.5 . . ?
C32B C35B H352 109.5 . . ?
C32B C35B H353 109.4 . . ?
C32B C33D H334 109.5 . . ?
C32B C33D H335 109.5 . . ?
H334 C33D H335 109.5 . . ?
C32B C33D H336 109.5 . . ?
H334 C33D H336 109.5 . . ?
H335 C33D H336 109.5 . . ?
C32B C34D H344 109.5 . . ?
C32B C34D H345 109.5 . . ?
H344 C34D H345 109.5 . . ?
C32B C34D H346 109.5 . . ?
H344 C34D H346 109.5 . . ?
H345 C34D H346 109.5 . . ?
C32B C35D H354 109.5 . . ?
C32B C35D H355 109.5 . . ?
H354 C35D H355 109.5 . . ?
C32B C35D H356 109.5 . . ?
H354 C35D H356 109.5 . . ?
H355 C35D H356 109.5 . . ?
C39B C36B C37B 108.4(3) . . ?
C39B C36B C38B 107.8(3) . . ?
C37B C36B C38B 110.2(3) . . ?
C39B C36B C22B 111.5(2) . . ?
C37B C36B C22B 109.4(2) . . ?
C38B C36B C22B 109.5(2) . . ?
C36B C37B H37A 109.5 . . ?
C36B C37B H37B 109.5 . . ?
H37A C37B H37B 109.5 . . ?
C36B C37B H37C 109.5 . . ?
H37A C37B H37C 109.5 . . ?
H37B C37B H37C 109.5 . . ?
C36B C38B H38A 109.5 . . ?
C36B C38B H38B 109.5 . . ?
H38A C38B H38B 109.5 . . ?
C36B C38B H38C 109.5 . . ?
H38A C38B H38C 109.5 . . ?
H38B C38B H38C 109.5 . . ?
C36B C39B H39A 109.5 . . ?
C36B C39B H39B 109.5 . . ?
H39A C39B H39B 109.5 . . ?
C36B C39B H39C 109.5 . . ?
H39A C39B H39C 109.5 . . ?
H39B C39B H39C 109.5 . . ?
C1C O1C C2C 60.1(2) . . ?
O1C C1C C2C 60.0(2) . . ?
O1C C1C H1C1 117.8 . . ?
C2C C1C H1C1 117.8 . . ?
O1C C1C H1C2 117.8 . . ?
C2C C1C H1C2 117.8 . . ?
H1C1 C1C H1C2 114.9 . . ?
O1C C2C C1C 59.9(2) . . ?
O1C C2C C3C 117.6(3) . . ?
C1C C2C C3C 123.5(4) . . ?
O1C C2C H2C 114.8 . . ?
C1C C2C H2C 114.8 . . ?
C3C C2C H2C 114.8 . . ?
C2C C3C H3C1 109.5 . . ?
C2C C3C H3C2 109.5 . . ?
H3C1 C3C H3C2 109.5 . . ?
C2C C3C H3C3 109.5 . . ?
H3C1 C3C H3C3 109.5 . . ?
H3C2 C3C H3C3 109.5 . . ?
O3A Al1A O2A 112.22(9) . . ?
O3A Al1A O1A 108.07(9) . . ?
O2A Al1A O1A 90.46(9) . . ?
O3A Al1A N2A 102.44(9) . . ?
O2A Al1A N2A 87.80(9) . . ?
O1A Al1A N2A 147.64(9) . . ?
O3A Al1A N1A 96.03(9) . . ?
O2A Al1A N1A 150.80(10) . . ?
O1A Al1A N1A 87.52(9) . . ?
N2A Al1A N1A 78.71(9) . . ?
C10A N1A C11A 120.1(2) . . ?
C10A N1A Al1A 123.41(17) . . ?
C11A N1A Al1A 116.25(15) . . ?
C17A N2A C16A 121.4(2) . . ?
C17A N2A Al1A 127.68(17) . . ?
C16A N2A Al1A 110.96(16) . . ?
C4A O1A Al1A 129.29(16) . . ?
C23A O2A Al1A 136.67(17) . . ?
C2A O3A Al1A 132.20(17) . . ?
C2A C1A H1A1 109.5 . . ?
C2A C1A H1A2 109.5 . . ?
H1A1 C1A H1A2 109.5 . . ?
C2A C1A H1A3 109.5 . . ?
H1A1 C1A H1A3 109.5 . . ?
H1A2 C1A H1A3 109.5 . . ?
O3A C2A C3A 105.3(2) . . ?
O3A C2A C1A 110.1(3) . . ?
C3A C2A C1A 111.3(3) . . ?
O3A C2A H2A 110.0 . . ?
C3A C2A H2A 110.0 . . ?
C1A C2A H2A 110.0 . . ?
C2A C3A Cl1A 111.7(2) . . ?
C2A C3A H3A1 109.3 . . ?
Cl1A C3A H3A1 109.3 . . ?
C2A C3A H3A2 109.3 . . ?
Cl1A C3A H3A2 109.3 . . ?
H3A1 C3A H3A2 107.9 . . ?
O1A C4A C9A 121.3(2) . . ?
O1A C4A C5A 121.5(2) . . ?
C9A C4A C5A 117.2(2) . . ?
C6A C5A C4A 117.9(2) . . ?
C6A C5A C24A 121.2(2) . . ?
C4A C5A C24A 121.0(2) . . ?
C5A C6A C7A 125.0(3) . . ?
C5A C6A H6A 117.5 . . ?
C7A C6A H6A 117.5 . . ?
C8A C7A C6A 116.1(3) . . ?
C8A C7A C28A 121.4(3) . . ?
C6A C7A C28A 122.5(3) . . ?
C7A C8A C9A 121.6(3) . . ?
C7A C8A H8A 119.2 . . ?
C9A C8A H8A 119.2 . . ?
C8A C9A C4A 122.0(2) . . ?
C8A C9A C10A 117.5(2) . . ?
C4A C9A C10A 120.5(2) . . ?
N1A C10A C9A 125.2(2) . . ?
N1A C10A H10A 117.4 . . ?
C9A C10A H10A 117.4 . . ?
N1A C11A C16A 106.51(19) . . ?
N1A C11A C12A 116.8(2) . . ?
C16A C11A C12A 110.5(2) . . ?
N1A C11A H11A 107.5 . . ?
C16A C11A H11A 107.5 . . ?
C12A C11A H11A 107.5 . . ?
C13A C12A C11A 109.0(2) . . ?
C13A C12A H121 109.9 . . ?
C11A C12A H121 109.9 . . ?
C13A C12A H122 109.9 . . ?
C11A C12A H122 109.9 . . ?
H121 C12A H122 108.3 . . ?
C12A C13A C14A 112.5(2) . . ?
C12A C13A H131 109.1 . . ?
C14A C13A H131 109.1 . . ?
C12A C13A H132 109.1 . . ?
C14A C13A H132 109.1 . . ?
H131 C13A H132 107.8 . . ?
C13A C14A C15A 111.4(2) . . ?
C13A C14A H141 109.4 . . ?
C15A C14A H141 109.4 . . ?
C13A C14A H142 109.4 . . ?
C15A C14A H142 109.4 . . ?
H141 C14A H142 108.0 . . ?
C16A C15A C14A 108.7(2) . . ?
C16A C15A H151 109.9 . . ?
C14A C15A H151 109.9 . . ?
C16A C15A H152 109.9 . . ?
C14A C15A H152 109.9 . . ?
H151 C15A H152 108.3 . . ?
N2A C16A C15A 117.8(2) . . ?
N2A C16A C11A 105.61(19) . . ?
C15A C16A C11A 110.1(2) . . ?
N2A C16A H16A 107.7 . . ?
C15A C16A H16A 107.7 . . ?
C11A C16A H16A 107.7 . . ?
N2A C17A C18A 125.0(2) . . ?
N2A C17A H17A 117.5 . . ?
C18A C17A H17A 117.5 . . ?
C23A C18A C19A 121.1(2) . . ?
C23A C18A C17A 121.0(2) . . ?
C19A C18A C17A 117.6(2) . . ?
C20A C19A C18A 121.4(3) . . ?
C20A C19A H19A 119.3 . . ?
C18A C19A H19A 119.3 . . ?
C19A C20A C21A 116.4(2) . . ?
C19A C20A C36A 123.4(3) . . ?
C21A C20A C36A 120.1(2) . . ?
C22A C21A C20A 125.4(2) . . ?
C22A C21A H21A 117.3 . . ?
C20A C21A H21A 117.3 . . ?
C21A C22A C23A 117.2(2) . . ?
C21A C22A C32A 121.7(2) . . ?
C23A C22A C32A 121.0(2) . . ?
O2A C23A C18A 121.1(2) . . ?
O2A C23A C22A 120.5(2) . . ?
C18A C23A C22A 118.4(2) . . ?
C26A C24A C27A 110.2(3) . . ?
C26A C24A C5A 110.4(3) . . ?
C27A C24A C5A 108.5(2) . . ?
C26A C24A C25A 107.3(3) . . ?
C27A C24A C25A 107.8(3) . . ?
C5A C24A C25A 112.6(3) . . ?
C24A C25A H251 109.5 . . ?
C24A C25A H252 109.5 . . ?
H251 C25A H252 109.5 . . ?
C24A C25A H253 109.5 . . ?
H251 C25A H253 109.5 . . ?
H252 C25A H253 109.5 . . ?
C24A C26A H261 109.5 . . ?
C24A C26A H262 109.5 . . ?
H261 C26A H262 109.5 . . ?
C24A C26A H263 109.5 . . ?
H261 C26A H263 109.5 . . ?
H262 C26A H263 109.5 . . ?
C24A C27A H271 109.5 . . ?
C24A C27A H272 109.5 . . ?
H271 C27A H272 109.5 . . ?
C24A C27A H273 109.5 . . ?
H271 C27A H273 109.5 . . ?
H272 C27A H273 109.5 . . ?
C30A C28A C31A 112.2(5) . . ?
C30A C28A C29A 106.8(5) . . ?
C31A C28A C29A 106.4(5) . . ?
C30A C28A C7A 109.5(3) . . ?
C31A C28A C7A 111.1(3) . . ?
C29A C28A C7A 110.7(3) . . ?
C28A C29A H291 109.5 . . ?
C28A C29A H292 109.5 . . ?
H291 C29A H292 109.5 . . ?
C28A C29A H293 109.5 . . ?
H291 C29A H293 109.5 . . ?
H292 C29A H293 109.5 . . ?
C28A C30A H301 109.5 . . ?
C28A C30A H302 109.5 . . ?
H301 C30A H302 109.5 . . ?
C28A C30A H303 109.5 . . ?
H301 C30A H303 109.5 . . ?
H302 C30A H303 109.5 . . ?
C28A C31A H311 109.5 . . ?
C28A C31A H312 109.5 . . ?
H311 C31A H312 109.5 . . ?
C28A C31A H313 109.5 . . ?
H311 C31A H313 109.5 . . ?
H312 C31A H313 109.5 . . ?
C34A C32A C33A 110.2(3) . . ?
C34A C32A C22A 111.5(2) . . ?
C33A C32A C22A 108.8(2) . . ?
C34A C32A C35A 107.5(3) . . ?
C33A C32A C35A 107.3(2) . . ?
C22A C32A C35A 111.4(2) . . ?
C32A C33A H33A 109.5 . . ?
C32A C33A H33B 109.5 . . ?
H33A C33A H33B 109.5 . . ?
C32A C33A H33C 109.5 . . ?
H33A C33A H33C 109.5 . . ?
H33B C33A H33C 109.5 . . ?
C32A C34A H34A 109.5 . . ?
C32A C34A H34B 109.5 . . ?
H34A C34A H34B 109.5 . . ?
C32A C34A H34C 109.5 . . ?
H34A C34A H34C 109.5 . . ?
H34B C34A H34C 109.5 . . ?
C32A C35A H35A 109.5 . . ?
C32A C35A H35B 109.5 . . ?
H35A C35A H35B 109.5 . . ?
C32A C35A H35C 109.5 . . ?
H35A C35A H35C 109.5 . . ?
H35B C35A H35C 109.5 . . ?
C37A C36A C39A 111.6(4) . . ?
C37A C36A C20A 112.4(3) . . ?
C39A C36A C20A 110.3(3) . . ?
C37A C36A C38A 106.2(4) . . ?
C39A C36A C38A 107.2(4) . . ?
C20A C36A C38A 109.0(3) . . ?
C36A C37A H371 109.5 . . ?
C36A C37A H372 109.5 . . ?
H371 C37A H372 109.5 . . ?
C36A C37A H373 109.5 . . ?
H371 C37A H373 109.5 . . ?
H372 C37A H373 109.5 . . ?
C36A C38A H381 109.5 . . ?
C36A C38A H382 109.5 . . ?
H381 C38A H382 109.5 . . ?
C36A C38A H383 109.5 . . ?
H381 C38A H383 109.5 . . ?
H382 C38A H383 109.5 . . ?
C36A C39A H391 109.5 . . ?
C36A C39A H392 109.5 . . ?
H391 C39A H392 109.5 . . ?
C36A C39A H393 109.5 . . ?
H391 C39A H393 109.5 . . ?
H392 C39A H393 109.5 . . ?

loop_
_geom_bond_atom_site_label_1
_geom_bond_atom_site_label_2
_geom_bond_distance
_geom_bond_site_symmetry_2
_geom_bond_publ_flag
Al1B O3B 1.724(2) . ?
Al1B O1B 1.790(2) . ?
Al1B O2B 1.801(2) . ?
Al1B N1B 2.000(2) . ?
Al1B N2B 2.013(2) . ?
Cl1B C3B 1.743(4) . ?
O1B C4B 1.322(3) . ?
O2B C23B 1.301(3) . ?
O3B C2B 1.369(4) . ?
N1B C10B 1.288(4) . ?
N1B C11B 1.477(3) . ?
N2B C17B 1.299(3) . ?
N2B C16B 1.483(3) . ?
C1B C2B 1.498(6) . ?
C1B H1B1 0.9800 . ?
C1B H1B2 0.9800 . ?
C1B H1B3 0.9800 . ?
C2B C3B 1.510(5) . ?
C2B H2B 1.0000 . ?
C3B H3B1 0.9900 . ?
C3B H3B2 0.9900 . ?
C4B C9B 1.417(4) . ?
C4B C5B 1.421(4) . ?
C5B C6B 1.391(4) . ?
C5B C24B 1.542(4) . ?
C6B C7B 1.399(4) . ?
C6B H6B 0.9500 . ?
C7B C8B 1.372(4) . ?
C7B C28B 1.540(4) . ?
C8B C9B 1.405(4) . ?
C8B H8B 0.9500 . ?
C9B C10B 1.436(4) . ?
C10B H10B 0.9500 . ?
C11B C12B 1.524(4) . ?
C11B C16B 1.528(4) . ?
C11B H11B 1.0000 . ?
C12B C13B 1.535(4) . ?
C12B H12A 0.9900 . ?
C12B H12B 0.9900 . ?
C13B C14B 1.504(4) . ?
C13B H13A 0.9900 . ?
C13B H13B 0.9900 . ?
C14B C15B 1.526(4) . ?
C14B H14A 0.9900 . ?
C14B H14B 0.9900 . ?
C15B C16B 1.528(3) . ?
C15B H15A 0.9900 . ?
C15B H15B 0.9900 . ?
C16B H16B 1.0000 . ?
C17B C18B 1.432(4) . ?
C17B H17B 0.9500 . ?
C18B C19B 1.395(4) . ?
C18B C23B 1.433(4) . ?
C19B C20B 1.376(4) . ?
C19B H19B 0.9500 . ?
C20B C21B 1.418(4) . ?
C20B C32B 1.527(4) . ?
C21B C22B 1.379(4) . ?
C21B H21B 0.9500 . ?
C22B C23B 1.426(4) . ?
C22B C36B 1.547(4) . ?
C24B C26B 1.525(5) . ?
C24B C27B 1.529(5) . ?
C24B C25B 1.544(4) . ?
C25B H25A 0.9800 . ?
C25B H25B 0.9800 . ?
C25B H25C 0.9800 . ?
C26B H26A 0.9800 . ?
C26B H26B 0.9800 . ?
C26B H26C 0.9800 . ?
C27B H27A 0.9800 . ?
C27B H27B 0.9800 . ?
C27B H27C 0.9800 . ?
C28B C29B 1.532(4) . ?
C28B C31B 1.532(5) . ?
C28B C30B 1.539(5) . ?
C29B H29A 0.9800 . ?
C29B H29B 0.9800 . ?
C29B H29C 0.9800 . ?
C30B H30A 0.9800 . ?
C30B H30B 0.9800 . ?
C30B H30C 0.9800 . ?
C31B H31A 0.9800 . ?
C31B H31B 0.9800 . ?
C31B H31C 0.9800 . ?
C32B C35D 1.475(9) . ?
C32B C34B 1.475(11) . ?
C32B C34D 1.500(11) . ?
C32B C35B 1.514(10) . ?
C32B C33D 1.540(10) . ?
C32B C33B 1.582(13) . ?
C33B H331 0.9800 . ?
C33B H332 0.9800 . ?
C33B H333 0.9800 . ?
C34B H341 0.9800 . ?
C34B H342 0.9800 . ?
C34B H343 0.9800 . ?
C35B H351 0.9800 . ?
C35B H352 0.9800 . ?
C35B H353 0.9800 . ?
C33D H334 0.9800 . ?
C33D H335 0.9800 . ?
C33D H336 0.9800 . ?
C34D H344 0.9800 . ?
C34D H345 0.9800 . ?
C34D H346 0.9800 . ?
C35D H354 0.9800 . ?
C35D H355 0.9800 . ?
C35D H356 0.9800 . ?
C36B C39B 1.531(4) . ?
C36B C37B 1.533(4) . ?
C36B C38B 1.533(4) . ?
C37B H37A 0.9800 . ?
C37B H37B 0.9800 . ?
C37B H37C 0.9800 . ?
C38B H38A 0.9800 . ?
C38B H38B 0.9800 . ?
C38B H38C 0.9800 . ?
C39B H39A 0.9800 . ?
C39B H39B 0.9800 . ?
C39B H39C 0.9800 . ?
O1C C1C 1.428(4) . ?
O1C C2C 1.430(5) . ?
C1C C2C 1.431(6) . ?
C1C H1C1 0.9900 . ?
C1C H1C2 0.9900 . ?
C2C C3C 1.454(6) . ?
C2C H2C 1.0000 . ?
C3C H3C1 0.9800 . ?
C3C H3C2 0.9800 . ?
C3C H3C3 0.9800 . ?
Al1A O3A 1.7361(19) . ?
Al1A O2A 1.7932(19) . ?
Al1A O1A 1.8004(19) . ?
Al1A N2A 2.007(2) . ?
Al1A N1A 2.027(2) . ?
Cl1A C3A 1.806(3) . ?
N1A C10A 1.280(3) . ?
N1A C11A 1.492(3) . ?
N2A C17A 1.280(3) . ?
N2A C16A 1.478(3) . ?
O1A C4A 1.319(3) . ?
O2A C23A 1.326(3) . ?
O3A C2A 1.405(3) . ?
C1A C2A 1.540(5) . ?
C1A H1A1 0.9800 . ?
C1A H1A2 0.9800 . ?
C1A H1A3 0.9800 . ?
C2A C3A 1.521(5) . ?
C2A H2A 1.0000 . ?
C3A H3A1 0.9900 . ?
C3A H3A2 0.9900 . ?
C4A C9A 1.406(4) . ?
C4A C5A 1.436(4) . ?
C5A C6A 1.388(4) . ?
C5A C24A 1.536(4) . ?
C6A C7A 1.404(4) . ?
C6A H6A 0.9500 . ?
C7A C8A 1.377(4) . ?
C7A C28A 1.538(4) . ?
C8A C9A 1.402(4) . ?
C8A H8A 0.9500 . ?
C9A C10A 1.447(4) . ?
C10A H10A 0.9500 . ?
C11A C16A 1.522(3) . ?
C11A C12A 1.531(4) . ?
C11A H11A 1.0000 . ?
C12A C13A 1.521(4) . ?
C12A H121 0.9900 . ?
C12A H122 0.9900 . ?
C13A C14A 1.525(4) . ?
C13A H131 0.9900 . ?
C13A H132 0.9900 . ?
C14A C15A 1.537(4) . ?
C14A H141 0.9900 . ?
C14A H142 0.9900 . ?
C15A C16A 1.521(4) . ?
C15A H151 0.9900 . ?
C15A H152 0.9900 . ?
C16A H16A 1.0000 . ?
C17A C18A 1.434(4) . ?
C17A H17A 0.9500 . ?
C18A C23A 1.403(4) . ?
C18A C19A 1.417(4) . ?
C19A C20A 1.369(4) . ?
C19A H19A 0.9500 . ?
C20A C21A 1.403(4) . ?
C20A C36A 1.539(4) . ?
C21A C22A 1.384(4) . ?
C21A H21A 0.9500 . ?
C22A C23A 1.431(4) . ?
C22A C32A 1.540(4) . ?
C24A C26A 1.529(5) . ?
C24A C27A 1.533(5) . ?
C24A C25A 1.541(5) . ?
C25A H251 0.9800 . ?
C25A H252 0.9800 . ?
C25A H253 0.9800 . ?
C26A H261 0.9800 . ?
C26A H262 0.9800 . ?
C26A H263 0.9800 . ?
C27A H271 0.9800 . ?
C27A H272 0.9800 . ?
C27A H273 0.9800 . ?
C28A C30A 1.476(5) . ?
C28A C31A 1.474(6) . ?
C28A C29A 1.535(6) . ?
C29A H291 0.9800 . ?
C29A H292 0.9800 . ?
C29A H293 0.9800 . ?
C30A H301 0.9800 . ?
C30A H302 0.9800 . ?
C30A H303 0.9800 . ?
C31A H311 0.9800 . ?
C31A H312 0.9800 . ?
C31A H313 0.9800 . ?
C32A C34A 1.518(5) . ?
C32A C33A 1.538(4) . ?
C32A C35A 1.545(4) . ?
C33A H33A 0.9800 . ?
C33A H33B 0.9800 . ?
C33A H33C 0.9800 . ?
C34A H34A 0.9800 . ?
C34A H34B 0.9800 . ?
C34A H34C 0.9800 . ?
C35A H35A 0.9800 . ?
C35A H35B 0.9800 . ?
C35A H35C 0.9800 . ?
C36A C37A 1.509(5) . ?
C36A C39A 1.509(5) . ?
C36A C38A 1.550(6) . ?
C37A H371 0.9800 . ?
C37A H372 0.9800 . ?
C37A H373 0.9800 . ?
C38A H381 0.9800 . ?
C38A H382 0.9800 . ?
C38A H383 0.9800 . ?
C39A H391 0.9800 . ?
C39A H392 0.9800 . ?
C39A H393 0.9800 . ?

loop_
_geom_torsion_atom_site_label_1
_geom_torsion_atom_site_label_2
_geom_torsion_atom_site_label_3
_geom_torsion_atom_site_label_4
_geom_torsion
_geom_torsion_site_symmetry_1
_geom_torsion_site_symmetry_2
_geom_torsion_site_symmetry_3
_geom_torsion_site_symmetry_4
_geom_torsion_publ_flag
O3B Al1B O1B C4B 74.1(3) . . . . ?
O2B Al1B O1B C4B 173.9(3) . . . . ?
N1B Al1B O1B C4B -26.3(3) . . . . ?
N2B Al1B O1B C4B -98.1(3) . . . . ?
O3B Al1B O2B C23B -75.9(3) . . . . ?
O1B Al1B O2B C23B 166.1(3) . . . . ?
N1B Al1B O2B C23B 81.1(4) . . . . ?
N2B Al1B O2B C23B 28.7(3) . . . . ?
O1B Al1B O3B C2B -65.0(3) . . . . ?
O2B Al1B O3B C2B -159.4(3) . . . . ?
N1B Al1B O3B C2B 28.5(3) . . . . ?
N2B Al1B O3B C2B 109.5(3) . . . . ?
O3B Al1B N1B C10B -103.5(3) . . . . ?
O1B Al1B N1B C10B 14.4(3) . . . . ?
O2B Al1B N1B C10B 99.6(4) . . . . ?
N2B Al1B N1B C10B 153.5(3) . . . . ?
O3B Al1B N1B C11B 74.80(19) . . . . ?
O1B Al1B N1B C11B -167.31(19) . . . . ?
O2B Al1B N1B C11B -82.1(3) . . . . ?
N2B Al1B N1B C11B -28.23(17) . . . . ?
O3B Al1B N2B C17B 77.9(2) . . . . ?
O1B Al1B N2B C17B -109.3(2) . . . . ?
O2B Al1B N2B C17B -20.8(2) . . . . ?
N1B Al1B N2B C17B 175.4(2) . . . . ?
O3B Al1B N2B C16B -96.95(18) . . . . ?
O1B Al1B N2B C16B 75.9(2) . . . . ?
O2B Al1B N2B C16B 164.30(17) . . . . ?
N1B Al1B N2B C16B 0.53(17) . . . . ?
Al1B O3B C2B C1B 84.8(5) . . . . ?
Al1B O3B C2B C3B -152.9(3) . . . . ?
O3B C2B C3B Cl1B 172.8(3) . . . . ?
C1B C2B C3B Cl1B -65.6(5) . . . . ?
Al1B O1B C4B C9B 23.8(4) . . . . ?
Al1B O1B C4B C5B -157.2(2) . . . . ?
O1B C4B C5B C6B 178.6(3) . . . . ?
C9B C4B C5B C6B -2.3(4) . . . . ?
O1B C4B C5B C24B -0.5(4) . . . . ?
C9B C4B C5B C24B 178.6(3) . . . . ?
C4B C5B C6B C7B 2.2(5) . . . . ?
C24B C5B C6B C7B -178.7(3) . . . . ?
C5B C6B C7B C8B -0.1(5) . . . . ?
C5B C6B C7B C28B -179.3(3) . . . . ?
C6B C7B C8B C9B -1.9(4) . . . . ?
C28B C7B C8B C9B 177.3(3) . . . . ?
C7B C8B C9B C4B 1.8(5) . . . . ?
C7B C8B C9B C10B -177.6(3) . . . . ?
O1B C4B C9B C8B 179.5(3) . . . . ?
C5B C4B C9B C8B 0.4(4) . . . . ?
O1B C4B C9B C10B -1.1(4) . . . . ?
C5B C4B C9B C10B 179.8(3) . . . . ?
C11B N1B C10B C9B 179.8(3) . . . . ?
Al1B N1B C10B C9B -2.0(4) . . . . ?
C8B C9B C10B N1B 171.4(3) . . . . ?
C4B C9B C10B N1B -8.0(5) . . . . ?
C10B N1B C11B C12B -8.8(4) . . . . ?
Al1B N1B C11B C12B 172.76(19) . . . . ?
C10B N1B C11B C16B -132.7(3) . . . . ?
Al1B N1B C11B C16B 48.9(2) . . . . ?
N1B C11B C12B C13B -177.4(2) . . . . ?
C16B C11B C12B C13B -56.8(3) . . . . ?
C11B C12B C13B C14B 55.4(4) . . . . ?
C12B C13B C14B C15B -56.2(4) . . . . ?
C13B C14B C15B C16B 55.7(3) . . . . ?
C17B N2B C16B C11B -150.0(2) . . . . ?
Al1B N2B C16B C11B 25.1(2) . . . . ?
C17B N2B C16B C15B -25.4(3) . . . . ?
Al1B N2B C16B C15B 149.76(18) . . . . ?
N1B C11B C16B N2B -45.0(3) . . . . ?
C12B C11B C16B N2B -172.6(2) . . . . ?
N1B C11B C16B C15B -173.7(2) . . . . ?
C12B C11B C16B C15B 58.7(3) . . . . ?
C14B C15B C16B N2B -178.1(2) . . . . ?
C14B C15B C16B C11B -56.3(3) . . . . ?
C16B N2B C17B C18B -174.1(2) . . . . ?
Al1B N2B C17B C18B 11.2(4) . . . . ?
N2B C17B C18B C19B 178.7(2) . . . . ?
N2B C17B C18B C23B 2.3(4) . . . . ?
C17B C18B C19B C20B -177.0(2) . . . . ?
C23B C18B C19B C20B -0.6(4) . . . . ?
C18B C19B C20B C21B -2.1(4) . . . . ?
C18B C19B C20B C32B 176.6(3) . . . . ?
C19B C20B C21B C22B 1.5(4) . . . . ?
C32B C20B C21B C22B -177.3(3) . . . . ?
C20B C21B C22B C23B 1.8(4) . . . . ?
C20B C21B C22B C36B -177.6(3) . . . . ?
Al1B O2B C23B C22B 158.0(2) . . . . ?
Al1B O2B C23B C18B -23.7(4) . . . . ?
C21B C22B C23B O2B 174.0(3) . . . . ?
C36B C22B C23B O2B -6.6(4) . . . . ?
C21B C22B C23B C18B -4.4(4) . . . . ?
C36B C22B C23B C18B 175.0(2) . . . . ?
C19B C18B C23B O2B -174.5(2) . . . . ?
C17B C18B C23B O2B 1.8(4) . . . . ?
C19B C18B C23B C22B 3.9(4) . . . . ?
C17B C18B C23B C22B -179.8(2) . . . . ?
C6B C5B C24B C26B -118.7(3) . . . . ?
C4B C5B C24B C26B 60.4(4) . . . . ?
C6B C5B C24B C27B 119.9(3) . . . . ?
C4B C5B C24B C27B -61.1(4) . . . . ?
C6B C5B C24B C25B 1.4(4) . . . . ?
C4B C5B C24B C25B -179.6(3) . . . . ?
C8B C7B C28B C29B -68.4(4) . . . . ?
C6B C7B C28B C29B 110.8(3) . . . . ?
C8B C7B C28B C31B 50.9(4) . . . . ?
C6B C7B C28B C31B -129.9(3) . . . . ?
C8B C7B C28B C30B 172.0(3) . . . . ?
C6B C7B C28B C30B -8.9(4) . . . . ?
C19B C20B C32B C35D 179.2(5) . . . . ?
C21B C20B C32B C35D -2.1(6) . . . . ?
C19B C20B C32B C34B 129.8(5) . . . . ?
C21B C20B C32B C34B -51.5(6) . . . . ?
C19B C20B C32B C34D 54.6(6) . . . . ?
C21B C20B C32B C34D -126.8(5) . . . . ?
C19B C20B C32B C35B 3.4(6) . . . . ?
C21B C20B C32B C35B -177.9(5) . . . . ?
C19B C20B C32B C33D -68.0(5) . . . . ?
C21B C20B C32B C33D 110.7(5) . . . . ?
C19B C20B C32B C33B -119.6(6) . . . . ?
C21B C20B C32B C33B 59.1(6) . . . . ?
C21B C22B C36B C39B 1.1(4) . . . . ?
C23B C22B C36B C39B -178.3(3) . . . . ?
C21B C22B C36B C37B -118.8(3) . . . . ?
C23B C22B C36B C37B 61.8(3) . . . . ?
C21B C22B C36B C38B 120.3(3) . . . . ?
C23B C22B C36B C38B -59.1(3) . . . . ?
C1C O1C C2C C3C -114.7(4) . . . . ?
O1C C1C C2C C3C 105.0(4) . . . . ?
O3A Al1A N1A C10A 80.7(2) . . . . ?
O2A Al1A N1A C10A -113.7(2) . . . . ?
O1A Al1A N1A C10A -27.2(2) . . . . ?
N2A Al1A N1A C10A -177.8(2) . . . . ?
O3A Al1A N1A C11A -93.66(17) . . . . ?
O2A Al1A N1A C11A 71.9(3) . . . . ?
O1A Al1A N1A C11A 158.43(17) . . . . ?
N2A Al1A N1A C11A 7.87(17) . . . . ?
O3A Al1A N2A C17A -119.1(2) . . . . ?
O2A Al1A N2A C17A -6.8(2) . . . . ?
O1A Al1A N2A C17A 80.6(3) . . . . ?
N1A Al1A N2A C17A 147.2(2) . . . . ?
O3A Al1A N2A C16A 60.65(17) . . . . ?
O2A Al1A N2A C16A 172.93(17) . . . . ?
O1A Al1A N2A C16A -99.7(2) . . . . ?
N1A Al1A N2A C16A -33.11(16) . . . . ?
O3A Al1A O1A C4A -55.2(2) . . . . ?
O2A Al1A O1A C4A -168.8(2) . . . . ?
N2A Al1A O1A C4A 104.5(2) . . . . ?
N1A Al1A O1A C4A 40.3(2) . . . . ?
O3A Al1A O2A C23A 105.8(3) . . . . ?
O1A Al1A O2A C23A -144.4(3) . . . . ?
N2A Al1A O2A C23A 3.3(3) . . . . ?
N1A Al1A O2A C23A -58.7(3) . . . . ?
O2A Al1A O3A C2A -17.8(3) . . . . ?
O1A Al1A O3A C2A -116.0(2) . . . . ?
N2A Al1A O3A C2A 74.9(3) . . . . ?
N1A Al1A O3A C2A 154.6(2) . . . . ?
Al1A O3A C2A C3A -137.6(2) . . . . ?
Al1A O3A C2A C1A 102.3(3) . . . . ?
O3A C2A C3A Cl1A 177.4(2) . . . . ?
C1A C2A C3A Cl1A -63.3(4) . . . . ?
Al1A O1A C4A C9A -32.7(3) . . . . ?
Al1A O1A C4A C5A 149.0(2) . . . . ?
O1A C4A C5A C6A -175.9(2) . . . . ?
C9A C4A C5A C6A 5.7(4) . . . . ?
O1A C4A C5A C24A 4.5(4) . . . . ?
C9A C4A C5A C24A -174.0(3) . . . . ?
C4A C5A C6A C7A -3.2(4) . . . . ?
C24A C5A C6A C7A 176.4(3) . . . . ?
C5A C6A C7A C8A -1.5(4) . . . . ?
C5A C6A C7A C28A 177.1(3) . . . . ?
C6A C7A C8A C9A 3.7(4) . . . . ?
C28A C7A C8A C9A -174.9(3) . . . . ?
C7A C8A C9A C4A -1.1(4) . . . . ?
C7A C8A C9A C10A 178.4(3) . . . . ?
O1A C4A C9A C8A 177.8(2) . . . . ?
C5A C4A C9A C8A -3.7(4) . . . . ?
O1A C4A C9A C10A -1.6(4) . . . . ?
C5A C4A C9A C10A 176.8(2) . . . . ?
C11A N1A C10A C9A -177.3(2) . . . . ?
Al1A N1A C10A C9A 8.5(4) . . . . ?
C8A C9A C10A N1A -168.0(3) . . . . ?
C4A C9A C10A N1A 11.5(4) . . . . ?
C10A N1A C11A C16A -157.1(2) . . . . ?
Al1A N1A C11A C16A 17.4(2) . . . . ?
C10A N1A C11A C12A -33.1(3) . . . . ?
Al1A N1A C11A C12A 141.5(2) . . . . ?
N1A C11A C12A C13A -180.0(2) . . . . ?
C16A C11A C12A C13A -58.0(3) . . . . ?
C11A C12A C13A C14A 54.9(3) . . . . ?
C12A C13A C14A C15A -55.1(3) . . . . ?
C13A C14A C15A C16A 56.2(3) . . . . ?
C17A N2A C16A C15A -5.6(4) . . . . ?
Al1A N2A C16A C15A 174.66(18) . . . . ?
C17A N2A C16A C11A -129.0(2) . . . . ?
Al1A N2A C16A C11A 51.3(2) . . . . ?
C14A C15A C16A N2A 179.2(2) . . . . ?
C14A C15A C16A C11A -59.7(3) . . . . ?
N1A C11A C16A N2A -42.1(2) . . . . ?
C12A C11A C16A N2A -170.0(2) . . . . ?
N1A C11A C16A C15A -170.2(2) . . . . ?
C12A C11A C16A C15A 61.9(3) . . . . ?
C16A N2A C17A C18A -175.6(2) . . . . ?
Al1A N2A C17A C18A 4.1(4) . . . . ?
N2A C17A C18A C23A 4.5(4) . . . . ?
N2A C17A C18A C19A 178.9(3) . . . . ?
C23A C18A C19A C20A 0.7(4) . . . . ?
C17A C18A C19A C20A -173.7(3) . . . . ?
C18A C19A C20A C21A 1.5(4) . . . . ?
C18A C19A C20A C36A 178.8(3) . . . . ?
C19A C20A C21A C22A -1.7(4) . . . . ?
C36A C20A C21A C22A -179.1(3) . . . . ?
C20A C21A C22A C23A -0.4(4) . . . . ?
C20A C21A C22A C32A 178.9(3) . . . . ?
Al1A O2A C23A C18A 3.2(4) . . . . ?
Al1A O2A C23A C22A -176.4(2) . . . . ?
C19A C18A C23A O2A 177.5(2) . . . . ?
C17A C18A C23A O2A -8.3(4) . . . . ?
C19A C18A C23A C22A -2.8(4) . . . . ?
C17A C18A C23A C22A 171.4(2) . . . . ?
C21A C22A C23A O2A -177.7(2) . . . . ?
C32A C22A C23A O2A 3.0(4) . . . . ?
C21A C22A C23A C18A 2.6(4) . . . . ?
C32A C22A C23A C18A -176.7(2) . . . . ?
C6A C5A C24A C26A 119.4(3) . . . . ?
C4A C5A C24A C26A -61.0(4) . . . . ?
C6A C5A C24A C27A -119.8(3) . . . . ?
C4A C5A C24A C27A 59.8(3) . . . . ?
C6A C5A C24A C25A -0.5(4) . . . . ?
C4A C5A C24A C25A 179.1(3) . . . . ?
C8A C7A C28A C30A 79.6(5) . . . . ?
C6A C7A C28A C30A -98.9(5) . . . . ?
C8A C7A C28A C31A -44.9(5) . . . . ?
C6A C7A C28A C31A 136.5(5) . . . . ?
C8A C7A C28A C29A -162.9(4) . . . . ?
C6A C7A C28A C29A 18.5(5) . . . . ?
C21A C22A C32A C34A -122.6(3) . . . . ?
C23A C22A C32A C34A 56.7(3) . . . . ?
C21A C22A C32A C33A 115.6(3) . . . . ?
C23A C22A C32A C33A -65.1(3) . . . . ?
C21A C22A C32A C35A -2.5(4) . . . . ?
C23A C22A C32A C35A 176.8(3) . . . . ?
C19A C20A C36A C37A 4.9(5) . . . . ?
C21A C20A C36A C37A -178.0(4) . . . . ?
C19A C20A C36A C39A -120.3(4) . . . . ?
C21A C20A C36A C39A 56.8(4) . . . . ?
C19A C20A C36A C38A 122.3(4) . . . . ?
C21A C20A C36A C38A -60.5(4) . . . . ?
